data_4125183
loop_
_publ_author_name
'Wang, Zhendong'
'Zhang, Jianying'
'Li, Jianfeng'
'Cui, Chunming'

_publ_section_title
;
 NHC-Stabilized Silicon-Carbon Mixed Cumulene.
;
_journal_issue 33
_journal_name_full 'Journal of the American Chemical Society'
_journal_page_first 10421
_journal_page_last 10424
_journal_paper_doi 10.1021/jacs.6b06960
_journal_volume 138
_journal_year 2016
_chemical_absolute_configuration unk
_chemical_formula_sum 'C32 H48 N2 Si3'
_chemical_formula_weight 544.99
_space_group_crystal_system orthorhombic
_space_group_IT_number 19
_space_group_name_Hall 'P 2ac 2ab'
_space_group_name_H-M_alt 'P 21 21 21'
_symmetry_space_group_name_Hall 'P 2ac 2ab'
_symmetry_space_group_name_H-M 'P 21 21 21'
_atom_sites_solution_hydrogens geom
_atom_sites_solution_primary direct
_atom_sites_solution_secondary difmap
_audit_creation_method SHELXL-2014/7
_cell_angle_alpha 90
_cell_angle_beta 90
_cell_angle_gamma 90
_cell_formula_units_Z 4
_cell_length_a 9.8511(14)
_cell_length_b 16.512(3)
_cell_length_c 20.180(3)
_cell_measurement_reflns_used 5003
_cell_measurement_temperature 113(2)
_cell_measurement_theta_max 27.4
_cell_measurement_theta_min 3.1
_cell_volume 3282.5(9)
_computing_cell_refinement 'CrystalClear-SM Expert 2.0 r2'
_computing_data_collection 'CrystalClear-SM Expert 2.0 r2 (Rigaku, 2009)'
_computing_data_reduction 'CrystalClear-SM Expert 2.0 r2'
_computing_molecular_graphics 'Bruker SHELXTL'
_computing_publication_material 'Bruker SHELXTL'
_computing_structure_refinement 'SHELXL-97 (Sheldrick, 1997)'
_computing_structure_solution 'SHELXS-97 (Sheldrick, 1990)'
_diffrn_ambient_temperature 113(2)
_diffrn_detector_area_resol_mean 14.6
_diffrn_measured_fraction_theta_full 0.997
_diffrn_measured_fraction_theta_max 0.997
_diffrn_measurement_device_type 'Rigaku Saturn 724CCD camera'
_diffrn_measurement_method \w
_diffrn_radiation_monochromator Multilayer
_diffrn_radiation_source 'Rotating Anode'
_diffrn_radiation_type MoK\a
_diffrn_radiation_wavelength 0.71073
_diffrn_reflns_av_R_equivalents 0.0562
_diffrn_reflns_av_unetI/netI 0.0454
_diffrn_reflns_Laue_measured_fraction_full 0.997
_diffrn_reflns_Laue_measured_fraction_max 0.997
_diffrn_reflns_limit_h_max 12
_diffrn_reflns_limit_h_min -12
_diffrn_reflns_limit_k_max 21
_diffrn_reflns_limit_k_min -21
_diffrn_reflns_limit_l_max 26
_diffrn_reflns_limit_l_min -26
_diffrn_reflns_number 42201
_diffrn_reflns_point_group_measured_fraction_full 0.998
_diffrn_reflns_point_group_measured_fraction_max 0.997
_diffrn_reflns_theta_full 25.242
_diffrn_reflns_theta_max 27.507
_diffrn_reflns_theta_min 3.142
_exptl_absorpt_coefficient_mu 0.167
_exptl_absorpt_correction_T_max 0.7618
_exptl_absorpt_correction_T_min 0.7199
_exptl_absorpt_correction_type multi-scan
_exptl_absorpt_process_details crystalclear
_exptl_crystal_colour red
_exptl_crystal_density_diffrn 1.103
_exptl_crystal_description prism
_exptl_crystal_F_000 1184
_exptl_crystal_size_max 0.220
_exptl_crystal_size_mid 0.200
_exptl_crystal_size_min 0.180
_refine_diff_density_max 0.270
_refine_diff_density_min -0.186
_refine_diff_density_rms 0.046
_refine_ls_abs_structure_details
;
 Flack x determined using 2435 quotients [(I+)-(I-)]/[(I+)+(I-)]
 (Parsons, Flack and Wagner, Acta Cryst. B69 (2013) 249-259).
;
_refine_ls_abs_structure_Flack 0.12(4)
_refine_ls_extinction_method none
_refine_ls_goodness_of_fit_ref 0.831
_refine_ls_hydrogen_treatment constr
_refine_ls_matrix_type full
_refine_ls_number_parameters 346
_refine_ls_number_reflns 7528
_refine_ls_number_restraints 0
_refine_ls_restrained_S_all 0.831
_refine_ls_R_factor_all 0.0555
_refine_ls_R_factor_gt 0.0399
_refine_ls_shift/su_max 0.000
_refine_ls_shift/su_mean 0.000
_refine_ls_structure_factor_coef Fsqd
_refine_ls_weighting_details 'w=1/[\s^2^(Fo^2^)+(0.1000P)^2^+0.4088P] where P=(Fo^2^+2Fc^2^)/3'
_refine_ls_weighting_scheme calc
_refine_ls_wR_factor_gt 0.1055
_refine_ls_wR_factor_ref 0.1190
_reflns_Friedel_coverage 0.790
_reflns_Friedel_fraction_full 1.000
_reflns_Friedel_fraction_max 0.998
_reflns_number_gt 6379
_reflns_number_total 7528
_reflns_threshold_expression 'I > 2\s(I)'
_cod_data_source_file ja6b06960_si_004.cif
_cod_data_source_block m20151227c
_cod_depositor_comments 'Adding full bibliography for 4125183--4125184.cif.'
_cod_original_cell_volume 3282.6(8)
_cod_database_code 4125183
_shelx_shelxl_version_number 2014/7
_shelx_space_group_comment
;
The symmetry employed for this shelxl refinement is uniquely defined
by the following loop, which should always be used as a source of
symmetry information in preference to the above space-group names.
They are only intended as comments.
;
_shelx_estimated_absorpt_t_min 0.964
_shelx_estimated_absorpt_t_max 0.971

loop_
_space_group_symop_operation_xyz
'x, y, z'
'-x+1/2, -y, z+1/2'
'-x, y+1/2, -z+1/2'
'x+1/2, -y+1/2, -z'

loop_
_atom_site_label
_atom_site_type_symbol
_atom_site_fract_x
_atom_site_fract_y
_atom_site_fract_z
_atom_site_U_iso_or_equiv
_atom_site_adp_type
_atom_site_occupancy
_atom_site_site_symmetry_order
_atom_site_calc_flag
_atom_site_refinement_flags_posn
_atom_site_refinement_flags_adp
Si1 Si 0.40827(7) 0.49608(4) 0.20471(3) 0.01433(17) Uani 1 1 d . .
Si2 Si 0.67618(7) 0.49289(5) 0.29376(4) 0.01821(18) Uani 1 1 d . .
Si3 Si 0.68556(8) 0.51380(5) 0.14079(4) 0.01931(19) Uani 1 1 d . .
N2 N 0.2573(2) 0.41557(14) 0.31166(11) 0.0148(5) Uani 1 1 d . .
N1 N 0.2631(2) 0.54556(14) 0.32480(12) 0.0169(5) Uani 1 1 d . .
C1 C 0.3052(3) 0.48476(16) 0.28490(13) 0.0151(5) Uani 1 1 d . .
C2 C 0.2945(3) 0.53350(18) 0.13993(15) 0.0178(6) Uani 1 1 d . .
C3 C 0.2453(3) 0.38257(17) 0.10324(13) 0.0177(6) Uani 1 1 d . .
C4 C 0.2365(3) 0.59801(18) 0.09834(14) 0.0196(6) Uani 1 1 d . .
C5 C 0.3013(3) 0.45162(17) 0.13939(14) 0.0172(6) Uani 1 1 d . .
C6 C 0.3275(3) 0.31628(18) 0.08808(15) 0.0227(6) Uani 1 1 d . .
H6 H 0.4214 0.3180 0.0988 0.027 Uiso 1 1 calc R U
C7 C 0.1471(3) 0.58265(19) 0.04565(14) 0.0216(6) Uani 1 1 d . .
H7 H 0.1248 0.5284 0.0345 0.026 Uiso 1 1 calc R U
C8 C 0.5750(3) 0.4679(2) 0.37014(16) 0.0312(8) Uani 1 1 d . .
H8A H 0.5095 0.5113 0.3788 0.047 Uiso 1 1 calc R U
H8B H 0.6364 0.4625 0.4081 0.047 Uiso 1 1 calc R U
H8C H 0.5264 0.4168 0.3633 0.047 Uiso 1 1 calc R U
C9 C 0.1371(4) 0.2436(2) 0.04301(16) 0.0287(8) Uani 1 1 d . .
H9 H 0.1009 0.1970 0.0219 0.034 Uiso 1 1 calc R U
C10 C 0.1417(3) 0.3009(2) 0.25532(17) 0.0276(7) Uani 1 1 d . .
H10A H 0.0908 0.2792 0.2930 0.041 Uiso 1 1 calc R U
H10B H 0.1586 0.2576 0.2232 0.041 Uiso 1 1 calc R U
H10C H 0.0890 0.3441 0.2342 0.041 Uiso 1 1 calc R U
C11 C 0.1070(3) 0.37703(19) 0.08850(15) 0.0222(6) Uani 1 1 d . .
H11 H 0.0488 0.4212 0.0985 0.027 Uiso 1 1 calc R U
C12 C 0.2767(3) 0.33492(17) 0.27945(15) 0.0196(6) Uani 1 1 d . .
H12 H 0.3337 0.3443 0.2392 0.023 Uiso 1 1 calc R U
C13 C 0.2745(4) 0.2480(2) 0.05765(16) 0.0281(7) Uani 1 1 d . .
H13 H 0.3326 0.2040 0.0468 0.034 Uiso 1 1 calc R U
C14 C 0.1881(3) 0.51415(19) 0.37701(14) 0.0206(6) Uani 1 1 d . .
C15 C 0.1840(3) 0.43289(17) 0.36913(14) 0.0177(6) Uani 1 1 d . .
C16 C 0.0910(3) 0.6460(2) 0.00961(16) 0.0277(7) Uani 1 1 d . .
H16 H 0.0295 0.6347 -0.0255 0.033 Uiso 1 1 calc R U
C17 C 0.2702(4) 0.67865(19) 0.11156(17) 0.0277(7) Uani 1 1 d . .
H17 H 0.3316 0.6905 0.1465 0.033 Uiso 1 1 calc R U
C18 C 0.2874(3) 0.63208(18) 0.30743(16) 0.0234(7) Uani 1 1 d . .
H18 H 0.3499 0.6320 0.2684 0.028 Uiso 1 1 calc R U
C19 C 0.2157(4) 0.7419(2) 0.07474(17) 0.0330(8) Uani 1 1 d . .
H19 H 0.2413 0.7962 0.0840 0.040 Uiso 1 1 calc R U
C20 C 0.1240(4) 0.7255(2) 0.02440(17) 0.0315(8) Uani 1 1 d . .
H20 H 0.0839 0.7686 0.0002 0.038 Uiso 1 1 calc R U
C21 C 0.5837(3) 0.50532(17) 0.21657(13) 0.0174(6) Uani 1 1 d . .
C22 C 0.8547(3) 0.5651(2) 0.15309(18) 0.0305(8) Uani 1 1 d . .
H22A H 0.8403 0.6198 0.1707 0.046 Uiso 1 1 calc R U
H22B H 0.9023 0.5686 0.1105 0.046 Uiso 1 1 calc R U
H22C H 0.9095 0.5337 0.1844 0.046 Uiso 1 1 calc R U
C23 C 0.6008(4) 0.5732(2) 0.07285(17) 0.0342(8) Uani 1 1 d . .
H23A H 0.5220 0.5431 0.0564 0.051 Uiso 1 1 calc R U
H23B H 0.6652 0.5819 0.0365 0.051 Uiso 1 1 calc R U
H23C H 0.5709 0.6257 0.0902 0.051 Uiso 1 1 calc R U
C24 C 0.1568(4) 0.6717(2) 0.28447(19) 0.0333(8) Uani 1 1 d . .
H24A H 0.1154 0.6388 0.2495 0.050 Uiso 1 1 calc R U
H24B H 0.1767 0.7259 0.2671 0.050 Uiso 1 1 calc R U
H24C H 0.0939 0.6762 0.3219 0.050 Uiso 1 1 calc R U
C25 C 0.7255(4) 0.4130(2) 0.10154(19) 0.0359(8) Uani 1 1 d . .
H25A H 0.7836 0.3815 0.1314 0.054 Uiso 1 1 calc R U
H25B H 0.7729 0.4218 0.0594 0.054 Uiso 1 1 calc R U
H25C H 0.6410 0.3834 0.0934 0.054 Uiso 1 1 calc R U
C26 C 0.1135(3) 0.3714(2) 0.41125(16) 0.0248(7) Uani 1 1 d . .
H26A H 0.0599 0.3990 0.4453 0.037 Uiso 1 1 calc R U
H26B H 0.1811 0.3364 0.4325 0.037 Uiso 1 1 calc R U
H26C H 0.0534 0.3384 0.3835 0.037 Uiso 1 1 calc R U
C27 C 0.0535(3) 0.3076(2) 0.05941(16) 0.0271(7) Uani 1 1 d . .
H27 H -0.0412 0.3043 0.0508 0.032 Uiso 1 1 calc R U
C28 C 0.1267(4) 0.5637(2) 0.43145(17) 0.0313(8) Uani 1 1 d . .
H28A H 0.0664 0.5296 0.4581 0.047 Uiso 1 1 calc R U
H28B H 0.0746 0.6085 0.4122 0.047 Uiso 1 1 calc R U
H28C H 0.1990 0.5856 0.4596 0.047 Uiso 1 1 calc R U
C29 C 0.3596(4) 0.6786(2) 0.3619(2) 0.0428(10) Uani 1 1 d . .
H29A H 0.2969 0.6879 0.3988 0.064 Uiso 1 1 calc R U
H29B H 0.3910 0.7308 0.3445 0.064 Uiso 1 1 calc R U
H29C H 0.4377 0.6472 0.3776 0.064 Uiso 1 1 calc R U
C30 C 0.8063(5) 0.4097(3) 0.2889(2) 0.0514(11) Uani 1 1 d . .
H30A H 0.7603 0.3575 0.2836 0.077 Uiso 1 1 calc R U
H30B H 0.8603 0.4091 0.3296 0.077 Uiso 1 1 calc R U
H30C H 0.8660 0.4192 0.2508 0.077 Uiso 1 1 calc R U
C31 C 0.7730(4) 0.5860(2) 0.32031(19) 0.0419(10) Uani 1 1 d . .
H31A H 0.8426 0.5987 0.2872 0.063 Uiso 1 1 calc R U
H31B H 0.8165 0.5760 0.3632 0.063 Uiso 1 1 calc R U
H31C H 0.7103 0.6318 0.3243 0.063 Uiso 1 1 calc R U
C32 C 0.3544(4) 0.2760(2) 0.3231(2) 0.0370(9) Uani 1 1 d . .
H32A H 0.4412 0.3003 0.3362 0.056 Uiso 1 1 calc R U
H32B H 0.3714 0.2258 0.2985 0.056 Uiso 1 1 calc R U
H32C H 0.3009 0.2638 0.3628 0.056 Uiso 1 1 calc R U

loop_
_atom_site_aniso_label
_atom_site_aniso_U_11
_atom_site_aniso_U_22
_atom_site_aniso_U_33
_atom_site_aniso_U_23
_atom_site_aniso_U_13
_atom_site_aniso_U_12
Si1 0.0126(3) 0.0152(4) 0.0152(3) 0.0008(3) -0.0003(3) -0.0002(3)
Si2 0.0148(3) 0.0199(4) 0.0199(4) 0.0012(3) -0.0031(3) -0.0006(3)
Si3 0.0164(4) 0.0218(4) 0.0197(4) -0.0010(3) 0.0034(3) -0.0021(3)
N2 0.0137(11) 0.0156(11) 0.0152(11) 0.0008(9) -0.0007(9) -0.0007(9)
N1 0.0166(11) 0.0155(11) 0.0185(12) -0.0021(9) -0.0008(10) -0.0007(9)
C1 0.0118(11) 0.0174(13) 0.0162(13) -0.0010(10) -0.0021(10) 0.0002(11)
C2 0.0125(13) 0.0227(14) 0.0183(14) 0.0006(11) -0.0017(11) 0.0001(11)
C3 0.0222(15) 0.0202(14) 0.0105(13) 0.0021(11) 0.0011(11) -0.0026(11)
C4 0.0177(14) 0.0222(15) 0.0188(15) 0.0013(12) 0.0026(12) 0.0037(12)
C5 0.0126(13) 0.0219(14) 0.0170(13) 0.0017(11) 0.0017(12) -0.0010(11)
C6 0.0228(15) 0.0218(15) 0.0236(15) 0.0022(12) 0.0032(13) 0.0019(13)
C7 0.0229(15) 0.0238(15) 0.0181(14) 0.0027(12) 0.0040(12) 0.0022(12)
C8 0.0228(15) 0.050(2) 0.0212(16) 0.0111(14) -0.0063(13) -0.0077(15)
C9 0.039(2) 0.0254(17) 0.0214(16) -0.0052(13) 0.0009(14) -0.0119(15)
C10 0.0270(16) 0.0243(16) 0.0314(18) -0.0059(13) -0.0032(14) -0.0034(13)
C11 0.0191(14) 0.0252(15) 0.0223(15) -0.0017(12) -0.0044(12) -0.0005(12)
C12 0.0199(14) 0.0143(14) 0.0246(16) -0.0003(11) 0.0008(12) 0.0016(11)
C13 0.0376(18) 0.0199(15) 0.0269(17) -0.0016(13) 0.0093(15) 0.0001(13)
C14 0.0183(13) 0.0277(15) 0.0156(13) -0.0020(11) 0.0006(10) 0.0014(13)
C15 0.0145(13) 0.0222(14) 0.0165(13) 0.0005(11) -0.0002(11) 0.0011(11)
C16 0.0276(16) 0.0402(19) 0.0154(14) 0.0055(13) -0.0002(13) 0.0060(15)
C17 0.0342(18) 0.0247(16) 0.0242(16) -0.0023(13) -0.0041(14) 0.0024(14)
C18 0.0268(16) 0.0168(14) 0.0266(16) -0.0049(12) 0.0017(13) -0.0027(12)
C19 0.052(2) 0.0173(15) 0.0300(18) 0.0008(13) 0.0032(16) 0.0078(15)
C20 0.043(2) 0.0301(18) 0.0215(16) 0.0061(14) 0.0028(15) 0.0167(15)
C21 0.0149(12) 0.0195(15) 0.0177(13) -0.0002(12) 0.0001(10) -0.0029(11)
C22 0.0228(16) 0.0317(17) 0.0369(19) -0.0046(14) 0.0099(14) -0.0080(13)
C23 0.0328(19) 0.046(2) 0.0236(17) 0.0094(15) 0.0044(14) 0.0009(16)
C24 0.0348(19) 0.0218(16) 0.043(2) 0.0030(14) 0.0006(16) 0.0059(14)
C25 0.0355(18) 0.0341(19) 0.038(2) -0.0119(16) 0.0139(16) -0.0061(16)
C26 0.0225(15) 0.0313(17) 0.0206(15) 0.0076(13) 0.0016(12) -0.0040(13)
C27 0.0257(16) 0.0310(17) 0.0246(17) -0.0005(14) -0.0070(13) -0.0076(14)
C28 0.0349(18) 0.0366(19) 0.0224(16) -0.0064(14) 0.0050(14) 0.0048(15)
C29 0.050(2) 0.0297(19) 0.049(2) -0.0150(17) -0.012(2) -0.0047(17)
C30 0.054(3) 0.060(3) 0.040(2) 0.007(2) -0.005(2) 0.036(2)
C31 0.049(2) 0.046(2) 0.0301(19) -0.0003(17) -0.0067(17) -0.0262(19)
C32 0.045(2) 0.0237(16) 0.042(2) -0.0010(15) -0.0144(17) 0.0079(15)

loop_
_atom_type_symbol
_atom_type_description
_atom_type_scat_dispersion_real
_atom_type_scat_dispersion_imag
_atom_type_scat_source
C C 0.0033 0.0016 'International Tables Vol C Tables 4.2.6.8 and 6.1.1.4'
H H 0.0000 0.0000 'International Tables Vol C Tables 4.2.6.8 and 6.1.1.4'
N N 0.0061 0.0033 'International Tables Vol C Tables 4.2.6.8 and 6.1.1.4'
Si Si 0.0817 0.0704 'International Tables Vol C Tables 4.2.6.8 and 6.1.1.4'

loop_
_geom_angle_atom_site_label_1
_geom_angle_atom_site_label_2
_geom_angle_atom_site_label_3
_geom_angle
C21 Si1 C2 132.29(13)
C21 Si1 C5 134.25(13)
C2 Si1 C5 43.29(12)
C21 Si1 C1 114.53(12)
C2 Si1 C1 108.13(13)
C5 Si1 C1 105.19(12)
C21 Si2 C30 112.29(16)
C21 Si2 C8 117.49(14)
C30 Si2 C8 104.10(18)
C21 Si2 C31 113.88(16)
C30 Si2 C31 105.4(2)
C8 Si2 C31 102.37(17)
C21 Si3 C23 113.86(14)
C21 Si3 C25 113.42(15)
C23 Si3 C25 104.30(18)
C21 Si3 C22 114.07(14)
C23 Si3 C22 104.69(17)
C25 Si3 C22 105.51(16)
C1 N2 C15 109.9(2)
C1 N2 C12 122.4(2)
C15 N2 C12 127.6(2)
C1 N1 C14 109.8(2)
C1 N1 C18 121.5(2)
C14 N1 C18 128.5(2)
N2 C1 N1 106.5(2)
N2 C1 Si1 127.2(2)
N1 C1 Si1 126.3(2)
C5 C2 C4 137.5(3)
C5 C2 Si1 68.79(19)
C4 C2 Si1 152.8(2)
C6 C3 C11 117.9(3)
C6 C3 C5 120.1(3)
C11 C3 C5 121.7(3)
C17 C4 C7 117.7(3)
C17 C4 C2 119.3(3)
C7 C4 C2 123.0(3)
C2 C5 C3 139.8(3)
C2 C5 Si1 67.93(18)
C3 C5 Si1 152.2(2)
C13 C6 C3 121.1(3)
C13 C6 H6 119.4
C3 C6 H6 119.4
C16 C7 C4 120.7(3)
C16 C7 H7 119.7
C4 C7 H7 119.7
Si2 C8 H8A 109.5
Si2 C8 H8B 109.5
H8A C8 H8B 109.5
Si2 C8 H8C 109.5
H8A C8 H8C 109.5
H8B C8 H8C 109.5
C27 C9 C13 119.4(3)
C27 C9 H9 120.3
C13 C9 H9 120.3
C12 C10 H10A 109.5
C12 C10 H10B 109.5
H10A C10 H10B 109.5
C12 C10 H10C 109.5
H10A C10 H10C 109.5
H10B C10 H10C 109.5
C27 C11 C3 120.9(3)
C27 C11 H11 119.6
C3 C11 H11 119.6
N2 C12 C32 112.5(3)
N2 C12 C10 110.9(2)
C32 C12 C10 112.9(3)
N2 C12 H12 106.7
C32 C12 H12 106.7
C10 C12 H12 106.7
C6 C13 C9 120.3(3)
C6 C13 H13 119.9
C9 C13 H13 119.9
C15 C14 N1 107.3(2)
C15 C14 C28 128.1(3)
N1 C14 C28 124.6(3)
C14 C15 N2 106.6(2)
C14 C15 C26 128.4(3)
N2 C15 C26 125.0(3)
C20 C16 C7 120.5(3)
C20 C16 H16 119.7
C7 C16 H16 119.7
C19 C17 C4 121.5(3)
C19 C17 H17 119.3
C4 C17 H17 119.3
N1 C18 C24 110.5(3)
N1 C18 C29 113.0(3)
C24 C18 C29 113.6(3)
N1 C18 H18 106.4
C24 C18 H18 106.4
C29 C18 H18 106.4
C20 C19 C17 119.8(3)
C20 C19 H19 120.1
C17 C19 H19 120.1
C16 C20 C19 119.7(3)
C16 C20 H20 120.1
C19 C20 H20 120.1
Si1 C21 Si2 127.04(15)
Si1 C21 Si3 115.62(14)
Si2 C21 Si3 116.70(15)
Si3 C22 H22A 109.5
Si3 C22 H22B 109.5
H22A C22 H22B 109.5
Si3 C22 H22C 109.5
H22A C22 H22C 109.5
H22B C22 H22C 109.5
Si3 C23 H23A 109.5
Si3 C23 H23B 109.5
H23A C23 H23B 109.5
Si3 C23 H23C 109.5
H23A C23 H23C 109.5
H23B C23 H23C 109.5
C18 C24 H24A 109.5
C18 C24 H24B 109.5
H24A C24 H24B 109.5
C18 C24 H24C 109.5
H24A C24 H24C 109.5
H24B C24 H24C 109.5
Si3 C25 H25A 109.5
Si3 C25 H25B 109.5
H25A C25 H25B 109.5
Si3 C25 H25C 109.5
H25A C25 H25C 109.5
H25B C25 H25C 109.5
C15 C26 H26A 109.5
C15 C26 H26B 109.5
H26A C26 H26B 109.5
C15 C26 H26C 109.5
H26A C26 H26C 109.5
H26B C26 H26C 109.5
C9 C27 C11 120.3(3)
C9 C27 H27 119.8
C11 C27 H27 119.8
C14 C28 H28A 109.5
C14 C28 H28B 109.5
H28A C28 H28B 109.5
C14 C28 H28C 109.5
H28A C28 H28C 109.5
H28B C28 H28C 109.5
C18 C29 H29A 109.5
C18 C29 H29B 109.5
H29A C29 H29B 109.5
C18 C29 H29C 109.5
H29A C29 H29C 109.5
H29B C29 H29C 109.5
Si2 C30 H30A 109.5
Si2 C30 H30B 109.5
H30A C30 H30B 109.5
Si2 C30 H30C 109.5
H30A C30 H30C 109.5
H30B C30 H30C 109.5
Si2 C31 H31A 109.5
Si2 C31 H31B 109.5
H31A C31 H31B 109.5
Si2 C31 H31C 109.5
H31A C31 H31C 109.5
H31B C31 H31C 109.5
C12 C32 H32A 109.5
C12 C32 H32B 109.5
H32A C32 H32B 109.5
C12 C32 H32C 109.5
H32A C32 H32C 109.5
H32B C32 H32C 109.5

loop_
_geom_bond_atom_site_label_1
_geom_bond_atom_site_label_2
_geom_bond_distance
Si1 C21 1.751(3)
Si1 C2 1.830(3)
Si1 C5 1.841(3)
Si1 C1 1.919(3)
Si2 C21 1.816(3)
Si2 C30 1.881(4)
Si2 C8 1.882(3)
Si2 C31 1.887(4)
Si3 C21 1.834(3)
Si3 C23 1.882(4)
Si3 C25 1.884(4)
Si3 C22 1.886(3)
N2 C1 1.349(3)
N2 C15 1.396(4)
N2 C12 1.494(4)
N1 C1 1.352(3)
N1 C14 1.387(4)
N1 C18 1.490(4)
C2 C5 1.354(4)
C2 C4 1.471(4)
C3 C6 1.396(4)
C3 C11 1.397(4)
C3 C5 1.462(4)
C4 C17 1.398(4)
C4 C7 1.404(4)
C6 C13 1.385(4)
C6 H6 0.9500
C7 C16 1.389(4)
C7 H7 0.9500
C8 H8A 0.9800
C8 H8B 0.9800
C8 H8C 0.9800
C9 C27 1.380(5)
C9 C13 1.387(5)
C9 H9 0.9500
C10 C12 1.523(4)
C10 H10A 0.9800
C10 H10B 0.9800
C10 H10C 0.9800
C11 C27 1.391(4)
C11 H11 0.9500
C12 C32 1.520(4)
C12 H12 1.0000
C13 H13 0.9500
C14 C15 1.352(4)
C14 C28 1.498(4)
C15 C26 1.495(4)
C16 C20 1.385(5)
C16 H16 0.9500
C17 C19 1.389(5)
C17 H17 0.9500
C18 C24 1.516(5)
C18 C29 1.519(5)
C18 H18 1.0000
C19 C20 1.386(5)
C19 H19 0.9500
C20 H20 0.9500
C22 H22A 0.9800
C22 H22B 0.9800
C22 H22C 0.9800
C23 H23A 0.9800
C23 H23B 0.9800
C23 H23C 0.9800
C24 H24A 0.9800
C24 H24B 0.9800
C24 H24C 0.9800
C25 H25A 0.9800
C25 H25B 0.9800
C25 H25C 0.9800
C26 H26A 0.9800
C26 H26B 0.9800
C26 H26C 0.9800
C27 H27 0.9500
C28 H28A 0.9800
C28 H28B 0.9800
C28 H28C 0.9800
C29 H29A 0.9800
C29 H29B 0.9800
C29 H29C 0.9800
C30 H30A 0.9800
C30 H30B 0.9800
C30 H30C 0.9800
C31 H31A 0.9800
C31 H31B 0.9800
C31 H31C 0.9800
C32 H32A 0.9800
C32 H32B 0.9800
C32 H32C 0.9800

loop_
_geom_torsion_atom_site_label_1
_geom_torsion_atom_site_label_2
_geom_torsion_atom_site_label_3
_geom_torsion_atom_site_label_4
_geom_torsion
C15 N2 C1 N1 0.1(3)
C12 N2 C1 N1 176.6(2)
C15 N2 C1 Si1 -178.3(2)
C12 N2 C1 Si1 -1.7(4)
C14 N1 C1 N2 0.0(3)
C18 N1 C1 N2 -174.7(2)
C14 N1 C1 Si1 178.31(19)
C18 N1 C1 Si1 3.6(4)
C21 Si1 C2 C5 114.2(2)
C1 Si1 C2 C5 -93.13(19)
C21 Si1 C2 C4 -53.5(6)
C5 Si1 C2 C4 -167.7(6)
C1 Si1 C2 C4 99.2(5)
C5 C2 C4 C17 -170.3(4)
Si1 C2 C4 C17 -7.5(7)
C5 C2 C4 C7 10.2(6)
Si1 C2 C4 C7 173.1(4)
C4 C2 C5 C3 -8.7(7)
Si1 C2 C5 C3 179.6(4)
C4 C2 C5 Si1 171.7(4)
C6 C3 C5 C2 140.5(4)
C11 C3 C5 C2 -45.8(6)
C6 C3 C5 Si1 -40.4(6)
C11 C3 C5 Si1 133.3(4)
C21 Si1 C5 C2 -109.6(2)
C1 Si1 C5 C2 100.49(19)
C21 Si1 C5 C3 71.0(5)
C2 Si1 C5 C3 -179.4(6)
C1 Si1 C5 C3 -78.9(5)
C11 C3 C6 C13 1.8(4)
C5 C3 C6 C13 175.8(3)
C17 C4 C7 C16 -2.1(4)
C2 C4 C7 C16 177.4(3)
C6 C3 C11 C27 -0.2(4)
C5 C3 C11 C27 -174.1(3)
C1 N2 C12 C32 120.3(3)
C15 N2 C12 C32 -63.8(4)
C1 N2 C12 C10 -112.2(3)
C15 N2 C12 C10 63.7(4)
C3 C6 C13 C9 -1.5(5)
C27 C9 C13 C6 -0.4(5)
C1 N1 C14 C15 0.0(3)
C18 N1 C14 C15 174.2(3)
C1 N1 C14 C28 179.2(3)
C18 N1 C14 C28 -6.6(5)
N1 C14 C15 N2 0.0(3)
C28 C14 C15 N2 -179.2(3)
N1 C14 C15 C26 -178.6(3)
C28 C14 C15 C26 2.2(5)
C1 N2 C15 C14 -0.1(3)
C12 N2 C15 C14 -176.4(3)
C1 N2 C15 C26 178.7(3)
C12 N2 C15 C26 2.3(4)
C4 C7 C16 C20 1.0(5)
C7 C4 C17 C19 1.0(5)
C2 C4 C17 C19 -178.5(3)
C1 N1 C18 C24 105.7(3)
C14 N1 C18 C24 -67.9(4)
C1 N1 C18 C29 -125.8(3)
C14 N1 C18 C29 60.6(4)
C4 C17 C19 C20 1.2(5)
C7 C16 C20 C19 1.2(5)
C17 C19 C20 C16 -2.3(5)
C2 Si1 C21 Si2 159.48(17)
C5 Si1 C21 Si2 -139.71(18)
C1 Si1 C21 Si2 8.1(2)
C2 Si1 C21 Si3 -30.1(3)
C5 Si1 C21 Si3 30.7(3)
C1 Si1 C21 Si3 178.59(14)
C30 Si2 C21 Si1 120.3(2)
C8 Si2 C21 Si1 -0.3(3)
C31 Si2 C21 Si1 -120.0(2)
C30 Si2 C21 Si3 -50.0(2)
C8 Si2 C21 Si3 -170.70(17)
C31 Si2 C21 Si3 69.7(2)
C23 Si3 C21 Si1 36.0(2)
C25 Si3 C21 Si1 -83.1(2)
C22 Si3 C21 Si1 156.09(17)
C23 Si3 C21 Si2 -152.52(18)
C25 Si3 C21 Si2 88.4(2)
C22 Si3 C21 Si2 -32.4(2)
C13 C9 C27 C11 2.0(5)
C3 C11 C27 C9 -1.7(5)
